data_1554853
loop_
_publ_author_name
'Devillard, Marc'
'Regnier, Vianney'
'Pecaut, Jacques'
'Martin, David'

_publ_section_title
;
 Stable dicationic dioxoliums and fate of their dioxolyl radicals
;
_journal_issue 18
_journal_name_full 'Organic Chemistry Frontiers'
_journal_page_first 3184
_journal_paper_doi 10.1039/C9QO00298G
_journal_volume 6
_journal_year 2019
_chemical_formula_moiety 'C22 H35 Cl N3 O2, F6 P'
_chemical_formula_sum 'C22 H35 Cl F6 N3 O2 P'
_chemical_formula_weight 553.95
_space_group_crystal_system monoclinic
_space_group_IT_number 14
_space_group_name_Hall '-P 2yn'
_space_group_name_H-M_alt 'P 1 21/n 1'
_atom_sites_solution_hydrogens geom
_audit_creation_date 2019-02-20
_audit_creation_method
;
Olex2 1.3-ac4
(compiled 2018.12.18 svn.r3554 for Rigaku Oxford Diffraction, GUI svn.r1)
;
_audit_update_record
;
2019-02-21 deposited with the CCDC.	2019-03-18 downloaded from the CCDC.
;
_cell_angle_alpha 90
_cell_angle_beta 94.051(7)
_cell_angle_gamma 90
_cell_formula_units_Z 8
_cell_length_a 12.7678(13)
_cell_length_b 11.6389(10)
_cell_length_c 36.278(3)
_cell_measurement_reflns_used 602
_cell_measurement_temperature 150.00(14)
_cell_measurement_theta_max 19.4960
_cell_measurement_theta_min 2.3620
_cell_volume 5377.6(8)
_computing_cell_refinement 'CrysAlisPro 1.171.38.46 (Rigaku OD, 2015)'
_computing_data_collection 'CrysAlisPro 1.171.38.46 (Rigaku OD, 2015)'
_computing_data_reduction 'CrysAlisPro 1.171.38.46 (Rigaku OD, 2015)'
_computing_molecular_graphics 'Olex2 (Dolomanov et al., 2009)'
_computing_publication_material 'Olex2 (Dolomanov et al., 2009)'
_computing_structure_refinement 'ShelXL (Sheldrick, 2015)'
_computing_structure_solution 'ShelXT (Sheldrick, 2015)'
_diffrn_ambient_environment N~2~
_diffrn_ambient_temperature 150.00(14)
_diffrn_detector 'CCD plate'
_diffrn_detector_area_resol_mean 15.9653
_diffrn_detector_type Sapphire3
_diffrn_measured_fraction_theta_full 0.3681
_diffrn_measured_fraction_theta_max 0.9948
_diffrn_measurement_details
;
List of Runs (angles in degrees, time in seconds):

  # Type    Start    End  Width  t~exp~   \w     \q     \k     \f   Frames
#--------------------------------------------------------------------------
  1  \w    -22.00  68.00   1.00   60.00    --   -0.62  57.00-150.00   90
  2  \w    -15.00  86.00   1.00  270.00    --   55.51 -77.00-150.00  101
  3  \w     34.00 124.00   1.00  270.00    --   55.51  57.00   0.00   90
  4  \w     25.00 126.00   1.00  270.00    --   55.51  77.00  90.00  101
  5  \w    -77.00 -32.00   1.00   60.00    --   -0.62 178.00 -60.00   45
  6  \w     30.00  67.00   1.00  270.00    --   55.51  37.00 -90.00   37
;
_diffrn_measurement_device 'four-circle diffractometer'
_diffrn_measurement_device_type 'Xcalibur, Sapphire3'
_diffrn_measurement_method '\w scans'
_diffrn_orient_matrix_type 'CrysAlisPro convention (1999,Acta A55,543-557)'
_diffrn_orient_matrix_UB_11 -0.0472204000
_diffrn_orient_matrix_UB_12 0.0253998000
_diffrn_orient_matrix_UB_13 0.0052283000
_diffrn_orient_matrix_UB_21 -0.0295448000
_diffrn_orient_matrix_UB_22 -0.0414882000
_diffrn_orient_matrix_UB_23 -0.0106230000
_diffrn_orient_matrix_UB_31 0.0006424000
_diffrn_orient_matrix_UB_32 -0.0367017000
_diffrn_orient_matrix_UB_33 0.0156168000
_diffrn_radiation_monochromator graphite
_diffrn_radiation_probe x-ray
_diffrn_radiation_type 'Mo K\a'
_diffrn_radiation_wavelength 0.71073
_diffrn_reflns_av_R_equivalents 0.2429
_diffrn_reflns_av_unetI/netI 0.2667
_diffrn_reflns_Laue_measured_fraction_full 0.997
_diffrn_reflns_Laue_measured_fraction_max 0.997
_diffrn_reflns_limit_h_max 15
_diffrn_reflns_limit_h_min -15
_diffrn_reflns_limit_k_max 14
_diffrn_reflns_limit_k_min -12
_diffrn_reflns_limit_l_max 45
_diffrn_reflns_limit_l_min -43
_diffrn_reflns_number 36736
_diffrn_reflns_point_group_measured_fraction_full 0.997
_diffrn_reflns_point_group_measured_fraction_max 0.997
_diffrn_reflns_theta_full 26.000
_diffrn_reflns_theta_max 26.371
_diffrn_reflns_theta_min 2.242
_diffrn_source 'fine-focus sealed X-ray tube'
_diffrn_source_type 'Enhance (Mo) X-ray Source'
_exptl_absorpt_coefficient_mu 0.267
_exptl_absorpt_correction_T_max 0.999
_exptl_absorpt_correction_T_min 0.996
_exptl_absorpt_correction_type analytical
_exptl_absorpt_process_details
;
CrysAlisPro 1.171.38.46 (Rigaku Oxford Diffraction, 2015)
Analytical numeric absorption correction using a multifaceted crystal
			model based on expressions derived by R.C. Clark & J.S. Reid.
(Clark, R. C. & Reid, J. S. (1995). Acta Cryst. A51, 887-897)
Empirical absorption correction using spherical harmonics,
 implemented in SCALE3 ABSPACK scaling algorithm.
;
_exptl_crystal_colour 'translucent colourless'
_exptl_crystal_density_diffrn 1.368
_exptl_crystal_description plate
_exptl_crystal_F_000 2320
_exptl_crystal_size_max 0.141
_exptl_crystal_size_mid 0.087
_exptl_crystal_size_min 0.017
_refine_diff_density_max 0.602
_refine_diff_density_min -0.411
_refine_diff_density_rms 0.075
_refine_ls_extinction_method none
_refine_ls_goodness_of_fit_ref 0.929
_refine_ls_hydrogen_treatment constr
_refine_ls_matrix_type full
_refine_ls_number_parameters 692
_refine_ls_number_reflns 10955
_refine_ls_number_restraints 36
_refine_ls_restrained_S_all 0.934
_refine_ls_R_factor_all 0.2373
_refine_ls_R_factor_gt 0.0847
_refine_ls_shift/su_max 0.000
_refine_ls_shift/su_mean 0.000
_refine_ls_structure_factor_coef Fsqd
_refine_ls_weighting_details 'w=1/[\s^2^(Fo^2^)] where P=(Fo^2^+2Fc^2^)/3'
_refine_ls_weighting_scheme calc
_refine_ls_wR_factor_gt 0.1418
_refine_ls_wR_factor_ref 0.2095
_reflns_Friedel_coverage 0.000
_reflns_number_gt 3964
_reflns_number_total 10955
_reflns_threshold_expression 'I > 2\s(I)'
_cod_data_source_file c9qo00298g2.cif
_cod_data_source_block 1c
_cod_database_code 1554853
_shelx_shelxl_version_number 2016/6
_chemical_oxdiff_formula 'C30 H50 N3 O2 P F6 Cl'
_shelx_space_group_comment
;
The symmetry employed for this shelxl refinement is uniquely defined
by the following loop, which should always be used as a source of
symmetry information in preference to the above space-group names.
They are only intended as comments.
;
_reflns_odcompleteness_completeness 36.81
_reflns_odcompleteness_iscentric 1
_reflns_odcompleteness_theta 45.18
_olex2_refinement_description
;
1. Fixed Uiso
 At 1.2 times of:
  All C(H) groups
 At 1.5 times of:
  All C(H,H,H) groups
2. Uiso/Uaniso restraints and constraints
C20 \\sim C21 \\sim C20B \\sim C21B: within 1.7A with sigma of 0.01 and sigma
for terminal atoms of 0.01
F16B \\sim F15 \\sim F15B \\sim F16: within 1.7A with sigma of 0.01 and sigma
for terminal atoms of 0.01
3. Others
 Sof(C20B)=Sof(H20D)=Sof(H20E)=Sof(H20F)=Sof(C21B)=Sof(H21D)=Sof(H21E)=
 Sof(H21F)=1-FVAR(1)
 Sof(C20)=Sof(H20A)=Sof(H20B)=Sof(H20C)=Sof(C21)=Sof(H21A)=Sof(H21B)=Sof(H21C)=
 FVAR(1)
 Fixed Sof: F15(0.5) F16(0.5) F15B(0.5) F16B(0.5)
4.a Aromatic/amide H refined with riding coordinates:
 C13(H13), C15(H15), C43(H43), C45(H45)
4.b Idealised Me refined as rotating group:
 C4(H4A,H4B,H4C), C5(H5A,H5B,H5C), C6(H6A,H6B,H6C), C7(H7A,H7B,H7C), C8(H8A,
 H8B,H8C), C9(H9A,H9B,H9C), C17(H17A,H17B,H17C), C19(H19A,H19B,H19C), C22(H22A,
 H22B,H22C), C20(H20A,H20B,H20C), C21(H21A,H21B,H21C), C20B(H20D,H20E,H20F),
 C21B(H21D,H21E,H21F), C34(H34A,H34B,H34C), C35(H35A,H35B,H35C), C36(H36A,H36B,
 H36C), C37(H37A,H37B,H37C), C38(H38A,H38B,H38C), C39(H39A,H39B,H39C), C47(H47A,
 H47B,H47C), C49(H49A,H49B,H49C), C50(H50A,H50B,H50C), C51(H51A,H51B,H51C),
 C52(H52A,H52B,H52C)
;
_olex2_submission_special_instructions 'No special instructions were received'
_oxdiff_exptl_absorpt_empirical_details
;
Empirical correction (ABSPACK) includes:
- Absorption correction using spherical harmonics
- Frame scaling
;
_oxdiff_exptl_absorpt_empirical_full_max 1.054
_oxdiff_exptl_absorpt_empirical_full_min 0.967

loop_
_space_group_symop_operation_xyz
'x, y, z'
'-x+1/2, y+1/2, -z+1/2'
'-x, -y, -z'
'x-1/2, -y-1/2, z-1/2'

loop_
_atom_site_label
_atom_site_type_symbol
_atom_site_fract_x
_atom_site_fract_y
_atom_site_fract_z
_atom_site_U_iso_or_equiv
_atom_site_adp_type
_atom_site_occupancy
_atom_site_site_symmetry_order
_atom_site_calc_flag
_atom_site_refinement_flags_posn
_atom_site_refinement_flags_adp
_atom_site_refinement_flags_occupancy
_atom_site_disorder_assembly
_atom_site_disorder_group
Cl1 Cl 0.53371(14) 0.18447(16) 0.30602(5) 0.0415(5) Uani 1 1 d . . . . .
O1 O 0.7962(4) 0.3611(7) 0.32190(13) 0.082(3) Uani 1 1 d . . . . .
O2 O 0.6369(3) 0.3730(4) 0.34273(10) 0.0282(10) Uani 1 1 d . . . . .
N1 N 0.6346(4) 0.5999(5) 0.31572(13) 0.0273(12) Uani 1 1 d . . . . .
N2 N 0.6623(4) 0.5200(5) 0.25827(13) 0.0269(12) Uani 1 1 d . . . . .
N3 N 0.4667(4) 0.3391(5) 0.25840(13) 0.0318(13) Uani 1 1 d . . . . .
C1 C 0.6305(5) 0.5096(6) 0.29295(16) 0.0261(15) Uani 1 1 d . . . . .
C2 C 0.5972(5) 0.4004(5) 0.30639(15) 0.0228(14) Uani 1 1 d . . . . .
C3 C 0.5343(5) 0.3232(6) 0.28817(15) 0.0255(14) Uani 1 1 d . . . . .
C4 C 0.5629(5) 0.6084(6) 0.34604(16) 0.0301(15) Uani 1 1 d . . . . .
H4A H 0.517172 0.542820 0.345327 0.045 Uiso 1 1 calc GR . . . .
H4B H 0.521779 0.677212 0.343057 0.045 Uiso 1 1 calc GR . . . .
H4C H 0.603389 0.610550 0.369357 0.045 Uiso 1 1 calc GR . . . .
C5 C 0.7050(6) 0.6983(7) 0.31358(18) 0.0403(18) Uani 1 1 d . . . . .
H5A H 0.667436 0.761383 0.301857 0.060 Uiso 1 1 calc GR . . . .
H5B H 0.762937 0.677730 0.299435 0.060 Uiso 1 1 calc GR . . . .
H5C H 0.730844 0.720343 0.338052 0.060 Uiso 1 1 calc GR . . . .
C6 C 0.6563(6) 0.6249(6) 0.23652(17) 0.0366(17) Uani 1 1 d . . . . .
H6A H 0.725081 0.658106 0.236155 0.055 Uiso 1 1 calc GR . . . .
H6B H 0.610123 0.678346 0.247312 0.055 Uiso 1 1 calc GR . . . .
H6C H 0.629907 0.607460 0.211721 0.055 Uiso 1 1 calc GR . . . .
C7 C 0.7030(5) 0.4207(6) 0.23891(17) 0.0326(16) Uani 1 1 d . . . . .
H7A H 0.649346 0.391405 0.221542 0.049 Uiso 1 1 calc GR . . . .
H7B H 0.723630 0.361877 0.256518 0.049 Uiso 1 1 calc GR . . . .
H7C H 0.762684 0.443693 0.226019 0.049 Uiso 1 1 calc GR . . . .
C8 C 0.4318(5) 0.4542(6) 0.24667(18) 0.0355(17) Uani 1 1 d . . . . .
H8A H 0.469903 0.478530 0.226165 0.053 Uiso 1 1 calc GR . . . .
H8B H 0.444463 0.507105 0.266806 0.053 Uiso 1 1 calc GR . . . .
H8C H 0.358035 0.452507 0.239361 0.053 Uiso 1 1 calc GR . . . .
C9 C 0.4199(6) 0.2445(7) 0.23686(18) 0.045(2) Uani 1 1 d . . . . .
H9A H 0.359521 0.216631 0.248435 0.068 Uiso 1 1 calc GR . . . .
H9B H 0.470248 0.183692 0.235548 0.068 Uiso 1 1 calc GR . . . .
H9C H 0.398942 0.270860 0.212359 0.068 Uiso 1 1 calc GR . . . .
C10 C 0.7421(5) 0.3573(7) 0.34712(18) 0.0367(18) Uani 1 1 d . . . . .
C11 C 0.7793(5) 0.3305(7) 0.38649(16) 0.0334(17) Uani 1 1 d . . . . .
C12 C 0.7790(5) 0.2175(7) 0.39851(18) 0.0407(19) Uani 1 1 d . . . . .
C13 C 0.8177(5) 0.1960(8) 0.43481(18) 0.0435(19) Uani 1 1 d . . . . .
H13 H 0.819039 0.120373 0.443130 0.052 Uiso 1 1 calc R . . . .
C14 C 0.8544(6) 0.2815(8) 0.45920(19) 0.045(2) Uani 1 1 d . . . . .
C15 C 0.8562(5) 0.3919(8) 0.44534(18) 0.047(2) Uani 1 1 d . . . . .
H15 H 0.883457 0.450294 0.460644 0.057 Uiso 1 1 calc R . . . .
C16 C 0.8183(5) 0.4199(7) 0.40895(18) 0.0415(19) Uani 1 1 d . . . . .
C17 C 0.7415(6) 0.1210(8) 0.3743(2) 0.049(2) Uani 1 1 d . . . . .
H17A H 0.769163 0.129159 0.350524 0.073 Uiso 1 1 calc GR . . . .
H17B H 0.666140 0.121998 0.371499 0.073 Uiso 1 1 calc GR . . . .
H17C H 0.764810 0.049571 0.385245 0.073 Uiso 1 1 calc GR . . . .
C18 C 0.8923(6) 0.2540(8) 0.4991(2) 0.056(2) Uani 1 1 d . . . . .
C19 C 0.8127(9) 0.1802(11) 0.5164(2) 0.087(4) Uani 1 1 d . . . . .
H19A H 0.746210 0.219103 0.515256 0.131 Uiso 1 1 calc GR . . . .
H19B H 0.835465 0.165704 0.541806 0.131 Uiso 1 1 calc GR . . . .
H19C H 0.805442 0.108623 0.503365 0.131 Uiso 1 1 calc GR . . . .
C22 C 0.8244(6) 0.5425(7) 0.39623(19) 0.048(2) Uani 1 1 d . . . . .
H22A H 0.760962 0.582023 0.401282 0.072 Uiso 1 1 calc GR . . . .
H22B H 0.832834 0.544203 0.370152 0.072 Uiso 1 1 calc GR . . . .
H22C H 0.883265 0.579684 0.409147 0.072 Uiso 1 1 calc GR . . . .
C20 C 0.9996(16) 0.210(2) 0.5003(5) 0.084(5) Uani 0.618(18) 1 d . U P A 1
H20A H 1.001750 0.142765 0.485011 0.126 Uiso 0.618(18) 1 calc GR . P A 1
H20B H 1.022439 0.190255 0.525306 0.126 Uiso 0.618(18) 1 calc GR . P A 1
H20C H 1.045227 0.267674 0.491428 0.126 Uiso 0.618(18) 1 calc GR . P A 1
C21 C 0.8887(16) 0.3696(16) 0.5246(4) 0.066(5) Uani 0.618(18) 1 d . U P A 1
H21A H 0.933183 0.427376 0.515099 0.099 Uiso 0.618(18) 1 calc GR . P A 1
H21B H 0.912795 0.351453 0.549561 0.099 Uiso 0.618(18) 1 calc GR . P A 1
H21C H 0.817905 0.397712 0.524021 0.099 Uiso 0.618(18) 1 calc GR . P A 1
C20B C 0.978(3) 0.136(3) 0.4957(8) 0.078(6) Uani 0.382(18) 1 d . U P A 2
H20D H 0.938868 0.069183 0.487622 0.116 Uiso 0.382(18) 1 calc GR . P A 2
H20E H 1.013817 0.120946 0.519473 0.116 Uiso 0.382(18) 1 calc GR . P A 2
H20F H 1.029185 0.153225 0.478249 0.116 Uiso 0.382(18) 1 calc GR . P A 2
C21B C 0.956(3) 0.334(3) 0.5154(7) 0.077(5) Uani 0.382(18) 1 d . U P A 2
H21D H 1.010363 0.353233 0.499377 0.116 Uiso 0.382(18) 1 calc GR . P A 2
H21E H 0.987551 0.304606 0.538305 0.116 Uiso 0.382(18) 1 calc GR . P A 2
H21F H 0.916314 0.401850 0.520146 0.116 Uiso 0.382(18) 1 calc GR . P A 2
Cl2 Cl 0.46862(12) 0.19172(16) 0.40393(4) 0.0381(4) Uani 1 1 d . . . . .
O31 O 0.3021(4) 0.4183(5) 0.44069(12) 0.0471(14) Uani 1 1 d . . . . .
O32 O 0.3810(3) 0.4135(4) 0.38702(10) 0.0278(10) Uani 1 1 d . . . . .
N31 N 0.1911(4) 0.4498(5) 0.34349(14) 0.0324(13) Uani 1 1 d . . . . .
N32 N 0.1252(4) 0.2905(5) 0.37351(14) 0.0328(14) Uani 1 1 d . . . . .
N33 N 0.3117(4) 0.1189(5) 0.36090(14) 0.0318(13) Uani 1 1 d . . . . .
C31 C 0.2064(5) 0.3538(6) 0.36386(15) 0.0246(14) Uani 1 1 d . . . . .
C32 C 0.3128(4) 0.3220(6) 0.37591(15) 0.0238(14) Uani 1 1 d . . . . .
C33 C 0.3512(5) 0.2144(6) 0.37779(15) 0.0284(15) Uani 1 1 d . . . . .
C34 C 0.2682(6) 0.4915(7) 0.31925(18) 0.0427(19) Uani 1 1 d . . . . .
H34A H 0.322058 0.434719 0.317339 0.064 Uiso 1 1 calc GR . . . .
H34B H 0.298945 0.561243 0.329165 0.064 Uiso 1 1 calc GR . . . .
H34C H 0.234701 0.506327 0.295191 0.064 Uiso 1 1 calc GR . . . .
C35 C 0.0946(6) 0.5197(7) 0.3445(2) 0.051(2) Uani 1 1 d . . . . .
H35A H 0.061789 0.504348 0.367037 0.076 Uiso 1 1 calc GR . . . .
H35B H 0.046996 0.500471 0.323788 0.076 Uiso 1 1 calc GR . . . .
H35C H 0.112353 0.599742 0.343484 0.076 Uiso 1 1 calc GR . . . .
C36 C 0.0263(5) 0.2816(8) 0.3503(2) 0.050(2) Uani 1 1 d . . . . .
H36A H 0.036627 0.310113 0.325984 0.075 Uiso 1 1 calc GR . . . .
H36B H -0.027001 0.326160 0.361034 0.075 Uiso 1 1 calc GR . . . .
H36C H 0.004715 0.202616 0.348694 0.075 Uiso 1 1 calc GR . . . .
C37 C 0.1294(6) 0.2193(7) 0.40683(18) 0.0443(19) Uani 1 1 d . . . . .
H37A H 0.189489 0.240536 0.422783 0.066 Uiso 1 1 calc GR . . . .
H37B H 0.134895 0.139865 0.400051 0.066 Uiso 1 1 calc GR . . . .
H37C H 0.066733 0.230636 0.419491 0.066 Uiso 1 1 calc GR . . . .
C38 C 0.2442(5) 0.1273(7) 0.32630(17) 0.0384(18) Uani 1 1 d . . . . .
H38A H 0.250054 0.202892 0.316067 0.058 Uiso 1 1 calc GR . . . .
H38B H 0.172567 0.113044 0.331358 0.058 Uiso 1 1 calc GR . . . .
H38C H 0.266062 0.071413 0.308952 0.058 Uiso 1 1 calc GR . . . .
C39 C 0.3363(7) 0.0031(7) 0.3730(2) 0.052(2) Uani 1 1 d . . . . .
H39A H 0.346701 0.001487 0.399437 0.078 Uiso 1 1 calc GR . . . .
H39B H 0.399142 -0.022108 0.362386 0.078 Uiso 1 1 calc GR . . . .
H39C H 0.279280 -0.047026 0.365129 0.078 Uiso 1 1 calc GR . . . .
C40 C 0.3658(5) 0.4559(6) 0.42153(17) 0.0321(16) Uani 1 1 d . . . . .
C41 C 0.4392(5) 0.5534(6) 0.43046(16) 0.0259(14) Uani 1 1 d . . . . .
C42 C 0.5360(5) 0.5332(6) 0.45089(16) 0.0294(15) Uani 1 1 d . . . . .
C43 C 0.5988(5) 0.6279(6) 0.46071(16) 0.0320(16) Uani 1 1 d . . . . .
H43 H 0.663140 0.615205 0.473751 0.038 Uiso 1 1 calc R . . . .
C44 C 0.5699(5) 0.7405(6) 0.45193(17) 0.0322(16) Uani 1 1 d . . . . .
C45 C 0.4735(5) 0.7561(7) 0.43192(18) 0.0356(17) Uani 1 1 d . . . . .
H45 H 0.452327 0.830329 0.425533 0.043 Uiso 1 1 calc R . . . .
C46 C 0.4081(5) 0.6648(6) 0.42116(16) 0.0306(16) Uani 1 1 d . . . . .
C47 C 0.5732(5) 0.4153(6) 0.46174(18) 0.0362(17) Uani 1 1 d . . . . .
H47A H 0.607297 0.381063 0.441692 0.054 Uiso 1 1 calc GR . . . .
H47B H 0.514311 0.368880 0.467423 0.054 Uiso 1 1 calc GR . . . .
H47C H 0.621947 0.420177 0.483086 0.054 Uiso 1 1 calc GR . . . .
C48 C 0.6413(5) 0.8411(6) 0.46440(17) 0.0330(16) Uani 1 1 d . . . . .
C49 C 0.6567(9) 0.8408(8) 0.5070(2) 0.079(3) Uani 1 1 d . . . . .
H49A H 0.694404 0.772957 0.515094 0.118 Uiso 1 1 calc GR . . . .
H49B H 0.589356 0.841582 0.517234 0.118 Uiso 1 1 calc GR . . . .
H49C H 0.695780 0.907640 0.515159 0.118 Uiso 1 1 calc GR . . . .
C50 C 0.7448(7) 0.8285(9) 0.4471(3) 0.072(3) Uani 1 1 d . . . . .
H50A H 0.732373 0.821747 0.420818 0.108 Uiso 1 1 calc GR . . . .
H50B H 0.780164 0.760866 0.456710 0.108 Uiso 1 1 calc GR . . . .
H50C H 0.787584 0.894737 0.452904 0.108 Uiso 1 1 calc GR . . . .
C51 C 0.5928(6) 0.9581(7) 0.4530(2) 0.055(2) Uani 1 1 d . . . . .
H51A H 0.528316 0.968431 0.464715 0.082 Uiso 1 1 calc GR . . . .
H51B H 0.579021 0.960444 0.426682 0.082 Uiso 1 1 calc GR . . . .
H51C H 0.640895 1.018462 0.460610 0.082 Uiso 1 1 calc GR . . . .
C52 C 0.3057(5) 0.6897(7) 0.39900(19) 0.0415(18) Uani 1 1 d . . . . .
H52A H 0.260459 0.623937 0.399653 0.062 Uiso 1 1 calc GR . . . .
H52B H 0.319525 0.706082 0.373867 0.062 Uiso 1 1 calc GR . . . .
H52C H 0.272264 0.754720 0.409414 0.062 Uiso 1 1 calc GR . . . .
P2 P -0.00546(18) 0.8695(2) 0.36766(5) 0.0477(5) Uani 1 1 d . . . . .
F11 F 0.0172(6) 0.7600(5) 0.39239(15) 0.112(3) Uani 1 1 d . . . . .
F12 F -0.0214(5) 0.9788(6) 0.34187(15) 0.096(2) Uani 1 1 d . . . . .
F13 F 0.1074(5) 0.8573(7) 0.3510(2) 0.120(3) Uani 1 1 d . . . . .
F14 F -0.0450(5) 0.7870(6) 0.33455(14) 0.098(2) Uani 1 1 d . . . . .
F15 F -0.1032(12) 0.8768(13) 0.3877(3) 0.086(3) Uani 0.5 1 d . U P B 1
F16 F 0.0716(12) 0.9381(10) 0.3975(3) 0.079(3) Uani 0.5 1 d . U P B 1
F15B F -0.1376(10) 0.8708(12) 0.3651(4) 0.088(4) Uani 0.5 1 d . U P B 2
F16B F -0.0126(13) 0.9597(12) 0.3994(3) 0.090(3) Uani 0.5 1 d . U P B 2
P1 P 0.41040(15) 0.84794(18) 0.27116(5) 0.0388(5) Uani 1 1 d . . . . .
F1 F 0.3739(4) 0.9776(4) 0.26508(13) 0.0640(14) Uani 1 1 d . . . . .
F2 F 0.4451(4) 0.7179(4) 0.27732(13) 0.0665(14) Uani 1 1 d . . . . .
F3 F 0.4888(4) 0.8860(5) 0.30468(12) 0.0641(14) Uani 1 1 d . . . . .
F4 F 0.5009(4) 0.8660(5) 0.24388(13) 0.0738(15) Uani 1 1 d . . . . .
F5 F 0.3320(4) 0.8105(4) 0.23724(11) 0.0636(14) Uani 1 1 d . . . . .
F6 F 0.3195(3) 0.8312(5) 0.29820(12) 0.0640(14) Uani 1 1 d . . . . .

loop_
_atom_site_aniso_label
_atom_site_aniso_U_11
_atom_site_aniso_U_22
_atom_site_aniso_U_33
_atom_site_aniso_U_23
_atom_site_aniso_U_13
_atom_site_aniso_U_12
Cl1 0.0468(10) 0.0325(11) 0.0437(9) 0.0108(8) -0.0065(8) -0.0086(9)
O1 0.037(3) 0.177(8) 0.031(3) 0.029(4) 0.010(2) 0.039(4)
O2 0.024(2) 0.035(3) 0.025(2) 0.004(2) -0.0029(17) 0.001(2)
N1 0.028(3) 0.027(3) 0.027(3) 0.000(2) 0.004(2) -0.004(2)
N2 0.032(3) 0.026(3) 0.024(3) 0.003(2) 0.006(2) 0.003(2)
N3 0.039(3) 0.030(4) 0.025(3) 0.000(2) -0.006(2) -0.006(3)
C1 0.025(3) 0.027(4) 0.025(3) -0.004(3) 0.001(3) 0.007(3)
C2 0.026(3) 0.020(4) 0.022(3) 0.005(3) 0.001(2) -0.001(3)
C3 0.024(3) 0.025(4) 0.028(3) 0.008(3) 0.005(3) 0.003(3)
C4 0.032(4) 0.027(4) 0.031(3) -0.004(3) 0.004(3) 0.004(3)
C5 0.047(4) 0.036(5) 0.039(4) 0.002(3) 0.002(3) -0.011(4)
C6 0.052(4) 0.029(4) 0.030(3) 0.010(3) 0.006(3) 0.005(3)
C7 0.040(4) 0.030(4) 0.029(3) -0.008(3) 0.010(3) 0.004(3)
C8 0.026(4) 0.040(5) 0.039(4) -0.001(3) -0.008(3) 0.007(3)
C9 0.052(5) 0.046(5) 0.037(4) -0.002(4) -0.008(3) -0.009(4)
C10 0.024(3) 0.054(5) 0.032(4) 0.004(3) -0.001(3) 0.007(3)
C11 0.026(3) 0.055(6) 0.020(3) 0.005(3) 0.008(3) 0.009(3)
C12 0.029(4) 0.054(6) 0.039(4) 0.011(4) 0.007(3) 0.008(3)
C13 0.035(4) 0.058(6) 0.037(4) 0.017(4) -0.002(3) 0.001(4)
C14 0.036(4) 0.063(6) 0.035(4) 0.017(4) -0.010(3) -0.002(4)
C15 0.033(4) 0.077(7) 0.031(4) 0.002(4) -0.002(3) -0.001(4)
C16 0.032(4) 0.059(6) 0.034(4) 0.013(4) 0.001(3) 0.007(4)
C17 0.037(4) 0.057(6) 0.053(4) 0.004(4) 0.004(3) -0.003(4)
C18 0.050(5) 0.082(7) 0.035(4) 0.019(4) -0.010(4) -0.006(5)
C19 0.113(8) 0.115(10) 0.032(4) 0.026(5) -0.004(5) -0.038(8)
C22 0.047(5) 0.051(6) 0.044(4) 0.001(4) -0.004(3) 0.013(4)
C20 0.083(10) 0.112(13) 0.052(7) 0.007(9) -0.030(6) 0.020(10)
C21 0.098(11) 0.076(11) 0.023(6) -0.003(6) -0.012(7) -0.009(9)
C20B 0.079(12) 0.103(16) 0.046(9) 0.006(12) -0.027(9) 0.022(13)
C21B 0.096(11) 0.093(12) 0.036(7) -0.001(8) -0.033(8) 0.000(10)
Cl2 0.0328(9) 0.0407(11) 0.0395(9) -0.0012(8) -0.0072(7) 0.0092(8)
O31 0.058(3) 0.051(4) 0.034(3) -0.008(2) 0.019(2) -0.019(3)
O32 0.028(2) 0.031(3) 0.024(2) -0.0060(19) 0.0022(17) -0.007(2)
N31 0.027(3) 0.034(4) 0.035(3) -0.001(3) -0.005(2) 0.005(3)
N32 0.019(3) 0.046(4) 0.033(3) -0.006(3) 0.006(2) 0.001(3)
N33 0.034(3) 0.026(4) 0.035(3) 0.002(3) -0.001(2) 0.008(3)
C31 0.026(3) 0.024(4) 0.023(3) -0.006(3) 0.001(2) -0.001(3)
C32 0.021(3) 0.024(4) 0.028(3) -0.006(3) 0.003(2) 0.001(3)
C33 0.027(3) 0.034(5) 0.024(3) 0.000(3) -0.001(3) -0.001(3)
C34 0.046(4) 0.045(5) 0.036(4) 0.006(3) -0.001(3) -0.009(4)
C35 0.051(5) 0.034(5) 0.066(5) -0.001(4) -0.009(4) 0.023(4)
C36 0.025(4) 0.067(6) 0.057(5) -0.012(4) -0.001(3) -0.002(4)
C37 0.045(4) 0.047(5) 0.042(4) 0.006(4) 0.011(3) -0.009(4)
C38 0.033(4) 0.042(5) 0.039(4) -0.012(3) -0.003(3) 0.007(3)
C39 0.062(5) 0.037(5) 0.056(5) 0.002(4) -0.009(4) 0.007(4)
C40 0.035(4) 0.035(5) 0.026(3) -0.006(3) 0.000(3) 0.001(3)
C41 0.030(3) 0.021(4) 0.028(3) 0.002(3) 0.008(3) -0.001(3)
C42 0.032(4) 0.030(4) 0.026(3) 0.001(3) 0.005(3) 0.005(3)
C43 0.026(3) 0.035(5) 0.036(3) 0.001(3) 0.005(3) -0.002(3)
C44 0.038(4) 0.030(4) 0.029(3) -0.003(3) 0.008(3) 0.001(3)
C45 0.033(4) 0.034(5) 0.039(4) 0.001(3) -0.004(3) -0.002(3)
C46 0.033(3) 0.029(4) 0.030(3) 0.001(3) 0.002(3) 0.002(3)
C47 0.030(4) 0.039(5) 0.038(4) 0.001(3) -0.004(3) 0.001(3)
C48 0.041(4) 0.024(4) 0.034(3) 0.001(3) -0.001(3) 0.000(3)
C49 0.128(9) 0.057(7) 0.046(5) 0.000(4) -0.026(5) -0.036(6)
C50 0.049(5) 0.053(7) 0.114(7) -0.009(6) 0.010(5) -0.019(5)
C51 0.053(5) 0.027(5) 0.083(6) -0.009(4) -0.009(4) -0.004(4)
C52 0.042(4) 0.028(4) 0.053(4) 0.002(3) -0.017(3) 0.003(3)
P2 0.0586(13) 0.0451(14) 0.0400(11) 0.0103(10) 0.0070(10) 0.0022(11)
F11 0.184(7) 0.063(4) 0.081(4) 0.030(3) -0.041(4) -0.017(4)
F12 0.134(5) 0.075(4) 0.080(4) 0.040(3) 0.010(3) 0.013(4)
F13 0.056(4) 0.136(7) 0.170(6) 0.001(5) 0.010(4) -0.002(4)
F14 0.113(5) 0.107(5) 0.072(3) 0.003(3) -0.009(3) -0.037(4)
F15 0.095(8) 0.092(6) 0.078(7) -0.010(7) 0.044(6) 0.002(6)
F16 0.141(10) 0.053(6) 0.040(5) 0.010(4) -0.015(7) -0.023(7)
F15B 0.078(8) 0.074(7) 0.113(9) -0.045(7) 0.021(7) -0.020(6)
F16B 0.141(9) 0.070(6) 0.058(5) -0.023(5) -0.005(7) -0.020(7)
P1 0.0413(10) 0.0377(13) 0.0363(10) -0.0044(9) -0.0058(8) 0.0069(9)
F1 0.073(3) 0.038(3) 0.077(3) -0.011(2) -0.016(2) 0.018(2)
F2 0.083(3) 0.039(3) 0.076(3) -0.001(2) -0.008(3) 0.027(3)
F3 0.054(3) 0.072(4) 0.062(3) -0.013(3) -0.024(2) 0.004(3)
F4 0.075(3) 0.083(4) 0.067(3) -0.004(3) 0.028(2) 0.002(3)
F5 0.089(3) 0.052(3) 0.046(2) -0.004(2) -0.027(2) 0.007(3)
F6 0.051(3) 0.081(4) 0.062(3) -0.013(3) 0.017(2) -0.008(3)

loop_
_atom_type_symbol
_atom_type_description
_atom_type_scat_dispersion_real
_atom_type_scat_dispersion_imag
_atom_type_scat_source
C C 0.0033 0.0016 'International Tables Vol C Tables 4.2.6.8 and 6.1.1.4'
H H 0.0000 0.0000 'International Tables Vol C Tables 4.2.6.8 and 6.1.1.4'
Cl Cl 0.1484 0.1585 'International Tables Vol C Tables 4.2.6.8 and 6.1.1.4'
F F 0.0171 0.0103 'International Tables Vol C Tables 4.2.6.8 and 6.1.1.4'
N N 0.0061 0.0033 'International Tables Vol C Tables 4.2.6.8 and 6.1.1.4'
O O 0.0106 0.0060 'International Tables Vol C Tables 4.2.6.8 and 6.1.1.4'
P P 0.1023 0.0942 'International Tables Vol C Tables 4.2.6.8 and 6.1.1.4'

loop_
_exptl_crystal_face_index_h
_exptl_crystal_face_index_k
_exptl_crystal_face_index_l
_exptl_crystal_face_perp_dist
0 0 -1 0.0132
-1 0 0 0.0726
1 0 0 0.0666
0 -1 0 0.0393
0 1 0 0.0473
0 0 1 0.0042

loop_
_geom_angle_atom_site_label_1
_geom_angle_atom_site_label_2
_geom_angle_atom_site_label_3
_geom_angle
C10 O2 C2 115.3(5)
C1 N1 C4 120.8(5)
C1 N1 C5 125.6(6)
C5 N1 C4 113.7(5)
C1 N2 C6 124.9(6)
C1 N2 C7 120.9(5)
C6 N2 C7 114.1(5)
C3 N3 C8 121.5(5)
C3 N3 C9 122.9(6)
C9 N3 C8 115.5(5)
N1 C1 N2 120.2(6)
N1 C1 C2 119.1(5)
N2 C1 C2 120.7(6)
O2 C2 C1 114.9(5)
C3 C2 O2 118.0(5)
C3 C2 C1 127.2(5)
N3 C3 Cl1 114.0(5)
N3 C3 C2 128.9(6)
C2 C3 Cl1 117.0(4)
N1 C4 H4A 109.5
N1 C4 H4B 109.5
N1 C4 H4C 109.5
H4A C4 H4B 109.5
H4A C4 H4C 109.5
H4B C4 H4C 109.5
N1 C5 H5A 109.5
N1 C5 H5B 109.5
N1 C5 H5C 109.5
H5A C5 H5B 109.5
H5A C5 H5C 109.5
H5B C5 H5C 109.5
N2 C6 H6A 109.5
N2 C6 H6B 109.5
N2 C6 H6C 109.5
H6A C6 H6B 109.5
H6A C6 H6C 109.5
H6B C6 H6C 109.5
N2 C7 H7A 109.5
N2 C7 H7B 109.5
N2 C7 H7C 109.5
H7A C7 H7B 109.5
H7A C7 H7C 109.5
H7B C7 H7C 109.5
N3 C8 H8A 109.5
N3 C8 H8B 109.5
N3 C8 H8C 109.5
H8A C8 H8B 109.5
H8A C8 H8C 109.5
H8B C8 H8C 109.5
N3 C9 H9A 109.5
N3 C9 H9B 109.5
N3 C9 H9C 109.5
H9A C9 H9B 109.5
H9A C9 H9C 109.5
H9B C9 H9C 109.5
O1 C10 O2 122.1(5)
O1 C10 C11 125.3(6)
O2 C10 C11 112.6(5)
C12 C11 C10 119.2(7)
C12 C11 C16 122.3(6)
C16 C11 C10 118.5(7)
C11 C12 C13 117.3(7)
C11 C12 C17 122.7(6)
C13 C12 C17 120.0(8)
C12 C13 H13 118.2
C14 C13 C12 123.5(8)
C14 C13 H13 118.2
C13 C14 C18 121.5(8)
C15 C14 C13 116.6(6)
C15 C14 C18 121.8(8)
C14 C15 H15 118.6
C14 C15 C16 122.9(8)
C16 C15 H15 118.6
C11 C16 C15 117.3(7)
C11 C16 C22 123.7(6)
C15 C16 C22 119.0(7)
C12 C17 H17A 109.5
C12 C17 H17B 109.5
C12 C17 H17C 109.5
H17A C17 H17B 109.5
H17A C17 H17C 109.5
H17B C17 H17C 109.5
C14 C18 C21 110.1(8)
C14 C18 C20B 104.7(11)
C19 C18 C14 109.8(6)
C19 C18 C21 100.8(9)
C19 C18 C20B 91.5(15)
C20 C18 C14 109.6(9)
C20 C18 C19 116.6(13)
C20 C18 C21 109.6(11)
C21B C18 C14 114.4(13)
C21B C18 C19 128.2(15)
C21B C18 C20B 102.0(17)
C18 C19 H19A 109.5
C18 C19 H19B 109.5
C18 C19 H19C 109.5
H19A C19 H19B 109.5
H19A C19 H19C 109.5
H19B C19 H19C 109.5
C16 C22 H22A 109.5
C16 C22 H22B 109.5
C16 C22 H22C 109.5
H22A C22 H22B 109.5
H22A C22 H22C 109.5
H22B C22 H22C 109.5
C18 C20 H20A 109.5
C18 C20 H20B 109.5
C18 C20 H20C 109.5
H20A C20 H20B 109.5
H20A C20 H20C 109.5
H20B C20 H20C 109.5
C18 C21 H21A 109.5
C18 C21 H21B 109.5
C18 C21 H21C 109.5
H21A C21 H21B 109.5
H21A C21 H21C 109.5
H21B C21 H21C 109.5
C18 C20B H20D 109.5
C18 C20B H20E 109.5
C18 C20B H20F 109.5
H20D C20B H20E 109.5
H20D C20B H20F 109.5
H20E C20B H20F 109.5
C18 C21B H21D 109.5
C18 C21B H21E 109.5
C18 C21B H21F 109.5
H21D C21B H21E 109.5
H21D C21B H21F 109.5
H21E C21B H21F 109.5
C40 O32 C32 114.0(5)
C31 N31 C34 122.2(6)
C31 N31 C35 122.1(6)
C34 N31 C35 115.7(6)
C31 N32 C36 122.6(6)
C31 N32 C37 122.9(5)
C37 N32 C36 114.4(6)
C33 N33 C38 120.6(6)
C33 N33 C39 124.4(5)
C39 N33 C38 114.9(6)
N31 C31 C32 118.4(6)
N32 C31 N31 121.0(5)
N32 C31 C32 120.6(6)
O32 C32 C31 116.1(5)
C33 C32 O32 118.1(5)
C33 C32 C31 125.9(6)
N33 C33 Cl2 113.8(5)
C32 C33 Cl2 117.9(5)
C32 C33 N33 128.3(5)
N31 C34 H34A 109.5
N31 C34 H34B 109.5
N31 C34 H34C 109.5
H34A C34 H34B 109.5
H34A C34 H34C 109.5
H34B C34 H34C 109.5
N31 C35 H35A 109.5
N31 C35 H35B 109.5
N31 C35 H35C 109.5
H35A C35 H35B 109.5
H35A C35 H35C 109.5
H35B C35 H35C 109.5
N32 C36 H36A 109.5
N32 C36 H36B 109.5
N32 C36 H36C 109.5
H36A C36 H36B 109.5
H36A C36 H36C 109.5
H36B C36 H36C 109.5
N32 C37 H37A 109.5
N32 C37 H37B 109.5
N32 C37 H37C 109.5
H37A C37 H37B 109.5
H37A C37 H37C 109.5
H37B C37 H37C 109.5
N33 C38 H38A 109.5
N33 C38 H38B 109.5
N33 C38 H38C 109.5
H38A C38 H38B 109.5
H38A C38 H38C 109.5
H38B C38 H38C 109.5
N33 C39 H39A 109.5
N33 C39 H39B 109.5
N33 C39 H39C 109.5
H39A C39 H39B 109.5
H39A C39 H39C 109.5
H39B C39 H39C 109.5
O31 C40 O32 123.2(6)
O31 C40 C41 126.7(6)
O32 C40 C41 110.1(6)
C42 C41 C40 120.0(6)
C46 C41 C40 119.4(5)
C46 C41 C42 120.4(6)
C41 C42 C47 122.7(6)
C43 C42 C41 117.9(6)
C43 C42 C47 119.4(5)
C42 C43 H43 118.4
C44 C43 C42 123.1(6)
C44 C43 H43 118.4
C43 C44 C45 116.8(7)
C43 C44 C48 120.6(6)
C45 C44 C48 122.6(6)
C44 C45 H45 118.8
C46 C45 C44 122.5(7)
C46 C45 H45 118.8
C41 C46 C52 121.9(6)
C45 C46 C41 119.2(6)
C45 C46 C52 118.9(6)
C42 C47 H47A 109.5
C42 C47 H47B 109.5
C42 C47 H47C 109.5
H47A C47 H47B 109.5
H47A C47 H47C 109.5
H47B C47 H47C 109.5
C44 C48 C49 108.9(6)
C44 C48 C51 112.1(5)
C50 C48 C44 108.9(6)
C50 C48 C49 111.3(7)
C50 C48 C51 108.8(7)
C51 C48 C49 106.9(7)
C48 C49 H49A 109.5
C48 C49 H49B 109.5
C48 C49 H49C 109.5
H49A C49 H49B 109.5
H49A C49 H49C 109.5
H49B C49 H49C 109.5
C48 C50 H50A 109.5
C48 C50 H50B 109.5
C48 C50 H50C 109.5
H50A C50 H50B 109.5
H50A C50 H50C 109.5
H50B C50 H50C 109.5
C48 C51 H51A 109.5
C48 C51 H51B 109.5
C48 C51 H51C 109.5
H51A C51 H51B 109.5
H51A C51 H51C 109.5
H51B C51 H51C 109.5
C46 C52 H52A 109.5
C46 C52 H52B 109.5
C46 C52 H52C 109.5
H52A C52 H52B 109.5
H52A C52 H52C 109.5
H52B C52 H52C 109.5
F11 P2 F12 176.5(4)
F11 P2 F13 90.5(4)
F11 P2 F14 88.7(3)
F11 P2 F16 86.6(4)
F11 P2 F15B 100.5(6)
F12 P2 F13 86.0(4)
F12 P2 F14 91.0(3)
F12 P2 F16 92.6(5)
F12 P2 F15B 82.7(6)
F13 P2 F16 77.1(6)
F13 P2 F15B 154.4(6)
F14 P2 F13 84.7(4)
F14 P2 F16 161.1(6)
F14 P2 F15B 72.6(5)
F15 P2 F11 83.9(6)
F15 P2 F12 99.5(6)
F15 P2 F13 172.7(6)
F15 P2 F14 99.9(6)
F15 P2 F16 97.8(8)
F16B P2 F11 98.2(6)
F16B P2 F12 83.3(6)
F16B P2 F13 115.9(7)
F16B P2 F14 158.0(7)
F16B P2 F15B 85.6(7)
F1 P1 F5 89.5(3)
F2 P1 F1 179.1(3)
F2 P1 F5 90.1(3)
F3 P1 F1 90.2(3)
F3 P1 F2 90.2(3)
F3 P1 F4 89.6(3)
F3 P1 F5 179.5(3)
F3 P1 F6 90.6(3)
F4 P1 F1 90.4(3)
F4 P1 F2 90.3(3)
F4 P1 F5 90.0(3)
F6 P1 F1 89.0(3)
F6 P1 F2 90.3(3)
F6 P1 F4 179.4(3)
F6 P1 F5 89.8(3)

loop_
_geom_bond_atom_site_label_1
_geom_bond_atom_site_label_2
_geom_bond_distance
Cl1 C3 1.740(7)
O1 C10 1.186(8)
O2 C2 1.415(6)
O2 C10 1.353(7)
N1 C1 1.335(8)
N1 C4 1.483(8)
N1 C5 1.461(9)
N2 C1 1.355(8)
N2 C6 1.452(8)
N2 C7 1.467(8)
N3 C3 1.346(7)
N3 C8 1.467(9)
N3 C9 1.454(9)
C1 C2 1.436(9)
C2 C3 1.347(9)
C4 H4A 0.9600
C4 H4B 0.9600
C4 H4C 0.9600
C5 H5A 0.9600
C5 H5B 0.9600
C5 H5C 0.9600
C6 H6A 0.9600
C6 H6B 0.9600
C6 H6C 0.9600
C7 H7A 0.9600
C7 H7B 0.9600
C7 H7C 0.9600
C8 H8A 0.9600
C8 H8B 0.9600
C8 H8C 0.9600
C9 H9A 0.9600
C9 H9B 0.9600
C9 H9C 0.9600
C10 C11 1.506(9)
C11 C12 1.386(11)
C11 C16 1.392(11)
C12 C13 1.396(9)
C12 C17 1.484(11)
C13 H13 0.9300
C13 C14 1.391(11)
C14 C15 1.380(12)
C14 C18 1.528(9)
C15 H15 0.9300
C15 C16 1.412(9)
C16 C22 1.503(11)
C17 H17A 0.9600
C17 H17B 0.9600
C17 H17C 0.9600
C18 C19 1.503(12)
C18 C20 1.46(2)
C18 C21 1.63(2)
C18 C20B 1.77(4)
C18 C21B 1.35(3)
C19 H19A 0.9600
C19 H19B 0.9600
C19 H19C 0.9600
C22 H22A 0.9600
C22 H22B 0.9600
C22 H22C 0.9600
C20 H20A 0.9600
C20 H20B 0.9600
C20 H20C 0.9600
C21 H21A 0.9600
C21 H21B 0.9600
C21 H21C 0.9600
C20B H20D 0.9600
C20B H20E 0.9600
C20B H20F 0.9600
C21B H21D 0.9600
C21B H21E 0.9600
C21B H21F 0.9600
Cl2 C33 1.736(6)
O31 C40 1.190(8)
O32 C32 1.416(7)
O32 C40 1.372(7)
N31 C31 1.346(8)
N31 C34 1.450(9)
N31 C35 1.479(9)
N32 C31 1.338(8)
N32 C36 1.471(8)
N32 C37 1.464(9)
N33 C33 1.350(9)
N33 C38 1.475(8)
N33 C39 1.444(10)
C31 C32 1.445(8)
C32 C33 1.345(9)
C34 H34A 0.9600
C34 H34B 0.9600
C34 H34C 0.9600
C35 H35A 0.9600
C35 H35B 0.9600
C35 H35C 0.9600
C36 H36A 0.9600
C36 H36B 0.9600
C36 H36C 0.9600
C37 H37A 0.9600
C37 H37B 0.9600
C37 H37C 0.9600
C38 H38A 0.9600
C38 H38B 0.9600
C38 H38C 0.9600
C39 H39A 0.9600
C39 H39B 0.9600
C39 H39C 0.9600
C40 C41 1.492(10)
C41 C42 1.415(9)
C41 C46 1.391(9)
C42 C43 1.394(10)
C42 C47 1.496(10)
C43 H43 0.9300
C43 C44 1.393(10)
C44 C45 1.395(9)
C44 C48 1.533(10)
C45 H45 0.9300
C45 C46 1.391(10)
C46 C52 1.513(9)
C47 H47A 0.9600
C47 H47B 0.9600
C47 H47C 0.9600
C48 C49 1.544(10)
C48 C50 1.508(11)
C48 C51 1.541(11)
C49 H49A 0.9600
C49 H49B 0.9600
C49 H49C 0.9600
C50 H50A 0.9600
C50 H50B 0.9600
C50 H50C 0.9600
C51 H51A 0.9600
C51 H51B 0.9600
C51 H51C 0.9600
C52 H52A 0.9600
C52 H52B 0.9600
C52 H52C 0.9600
P2 F11 1.573(6)
P2 F12 1.584(6)
P2 F13 1.608(7)
P2 F14 1.592(6)
P2 F15 1.491(13)
P2 F16 1.620(11)
P2 F15B 1.683(13)
P2 F16B 1.564(12)
P1 F1 1.590(5)
P1 F2 1.588(5)
P1 F3 1.583(4)
P1 F4 1.587(5)
P1 F5 1.591(4)
P1 F6 1.584(5)

loop_
_geom_torsion_atom_site_label_1
_geom_torsion_atom_site_label_2
_geom_torsion_atom_site_label_3
_geom_torsion_atom_site_label_4
_geom_torsion
O1 C10 C11 C12 -90.9(10)
O1 C10 C11 C16 85.5(11)
O2 C2 C3 Cl1 -15.5(8)
O2 C2 C3 N3 161.2(6)
O2 C10 C11 C12 86.8(8)
O2 C10 C11 C16 -96.8(8)
N1 C1 C2 O2 -40.9(8)
N1 C1 C2 C3 139.7(7)
N2 C1 C2 O2 135.8(5)
N2 C1 C2 C3 -43.6(9)
C1 C2 C3 Cl1 164.0(5)
C1 C2 C3 N3 -19.4(11)
C2 O2 C10 O1 -3.2(11)
C2 O2 C10 C11 179.0(6)
C4 N1 C1 N2 153.9(5)
C4 N1 C1 C2 -29.4(8)
C5 N1 C1 N2 -24.9(9)
C5 N1 C1 C2 151.8(6)
C6 N2 C1 N1 -29.9(9)
C6 N2 C1 C2 153.4(6)
C7 N2 C1 N1 152.6(6)
C7 N2 C1 C2 -24.1(8)
C8 N3 C3 Cl1 160.6(5)
C8 N3 C3 C2 -16.2(10)
C9 N3 C3 Cl1 -16.5(8)
C9 N3 C3 C2 166.8(7)
C10 O2 C2 C1 -66.0(7)
C10 O2 C2 C3 113.5(7)
C10 C11 C12 C13 177.7(6)
C10 C11 C12 C17 -1.2(10)
C10 C11 C16 C15 -177.8(6)
C10 C11 C16 C22 0.7(10)
C11 C12 C13 C14 1.0(10)
C12 C11 C16 C15 -1.5(10)
C12 C11 C16 C22 177.1(7)
C12 C13 C14 C15 -3.2(11)
C12 C13 C14 C18 177.7(7)
C13 C14 C15 C16 3.1(11)
C13 C14 C18 C19 -48.9(11)
C13 C14 C18 C20 80.3(14)
C13 C14 C18 C21 -159.0(10)
C13 C14 C18 C20B 48.2(16)
C13 C14 C18 C21B 159(2)
C14 C15 C16 C11 -0.9(11)
C14 C15 C16 C22 -179.5(7)
C15 C14 C18 C19 132.0(9)
C15 C14 C18 C20 -98.7(15)
C15 C14 C18 C21 22.0(13)
C15 C14 C18 C20B -130.9(16)
C15 C14 C18 C21B -20(2)
C16 C11 C12 C13 1.4(10)
C16 C11 C12 C17 -177.5(6)
C17 C12 C13 C14 179.9(7)
C18 C14 C15 C16 -177.8(7)
O31 C40 C41 C42 85.2(9)
O31 C40 C41 C46 -89.6(9)
O32 C32 C33 Cl2 15.7(8)
O32 C32 C33 N33 -162.3(6)
O32 C40 C41 C42 -95.0(7)
O32 C40 C41 C46 90.1(7)
N31 C31 C32 O32 39.0(7)
N31 C31 C32 C33 -141.8(7)
N32 C31 C32 O32 -139.5(6)
N32 C31 C32 C33 39.7(9)
C31 C32 C33 Cl2 -163.5(5)
C31 C32 C33 N33 18.5(11)
C32 O32 C40 O31 1.0(9)
C32 O32 C40 C41 -178.7(5)
C34 N31 C31 N32 -152.1(6)
C34 N31 C31 C32 29.5(8)
C35 N31 C31 N32 28.2(9)
C35 N31 C31 C32 -150.2(6)
C36 N32 C31 N31 31.1(9)
C36 N32 C31 C32 -150.5(6)
C37 N32 C31 N31 -152.7(6)
C37 N32 C31 C32 25.8(9)
C38 N33 C33 Cl2 -152.7(5)
C38 N33 C33 C32 25.4(10)
C39 N33 C33 Cl2 23.0(9)
C39 N33 C33 C32 -159.0(7)
C40 O32 C32 C31 76.9(6)
C40 O32 C32 C33 -102.3(6)
C40 C41 C42 C43 -175.7(6)
C40 C41 C42 C47 5.0(9)
C40 C41 C46 C45 175.3(6)
C40 C41 C46 C52 -5.9(9)
C41 C42 C43 C44 1.1(9)
C42 C41 C46 C45 0.5(9)
C42 C41 C46 C52 179.3(6)
C42 C43 C44 C45 -0.8(10)
C42 C43 C44 C48 178.4(6)
C43 C44 C45 C46 0.4(10)
C43 C44 C48 C49 -59.9(9)
C43 C44 C48 C50 61.6(8)
C43 C44 C48 C51 -177.9(6)
C44 C45 C46 C41 -0.2(10)
C44 C45 C46 C52 -179.1(6)
C45 C44 C48 C49 119.4(8)
C45 C44 C48 C50 -119.1(8)
C45 C44 C48 C51 1.3(9)
C46 C41 C42 C43 -1.0(9)
C46 C41 C42 C47 179.8(6)
C47 C42 C43 C44 -179.6(6)
C48 C44 C45 C46 -178.9(6)

loop_
_exptl_oxdiff_crystal_face_indexfrac_h
_exptl_oxdiff_crystal_face_indexfrac_k
_exptl_oxdiff_crystal_face_indexfrac_l
_exptl_oxdiff_crystal_face_x
_exptl_oxdiff_crystal_face_y
_exptl_oxdiff_crystal_face_z
0.0001 -0.0001 -1.0004 -0.0052 0.0106 -0.0156
-1.0003 -0.0008 0.0004 0.0472 0.0296 -0.0006
1.0003 0.0008 -0.0004 -0.0472 -0.0296 0.0006
-0.0000 -1.0010 -0.0014 -0.0254 0.0415 0.0367
0.0000 1.0010 0.0014 0.0254 -0.0415 -0.0367
-0.0001 0.0001 1.0004 0.0052 -0.0106 0.0156
